data_1524664
loop_
_publ_author_name
'Keller, P.'
'Zettler, F.'
'Hess, H.'

_publ_section_title
;
 Ladungsbilanzen an den verfeinerten Kristallstrukturen von libethenit,
 Adamin und Co2 ((O H)/As O4) und ihre Wasserstoffbrueckenbindungen
;
_journal_name_full
;
Neues Jahrbuch fuer Mineralogie. Abhandlungen (Band-Nr) (1950-)
;
_journal_page_first 147
_journal_page_last 156
_journal_volume 134
_journal_year 1979
_chemical_formula_sum 'As Co2 H O5'
_chemical_name_systematic 'Co2 (O H) As O4'
_space_group_IT_number 58
_symmetry_space_group_name_Hall '-P 2 2n'
_symmetry_space_group_name_H-M 'P n n m'
_cell_angle_alpha 90
_cell_angle_beta 90
_cell_angle_gamma 90
_cell_formula_units_Z 4
_cell_length_a 8.286
_cell_length_b 8.594
_cell_length_c 6.051
_cell_volume 430.891
_citation_journal_id_ASTM NJMIAK
_cod_data_source_file Keller_NJMIAK_1979_334.cif
_cod_data_source_block H1As1Co2O5
_cod_original_formula_sum 'H1 As1 Co2 O5'
_cod_database_code 1524664

loop_
_symmetry_equiv_pos_as_xyz
x,y,z
-x,-y,z
x+1/2,-y+1/2,-z+1/2
-x+1/2,y+1/2,-z+1/2
-x,-y,-z
x,y,-z
-x-1/2,y-1/2,z-1/2
x-1/2,-y-1/2,z-1/2

loop_
_atom_site_label
_atom_site_type_symbol
_atom_site_fract_x
_atom_site_fract_y
_atom_site_fract_z
_atom_site_occupancy
_atom_site_U_iso_or_equiv
O1 O-2 0.391 0.372 0.5 1 0.0
Co1 Co+2 0 0 0.2466 1 0.0
Co2 Co+2 0.3644 0.1346 0.5 1 0.0
O2 O-2 0.452 0.3518 0 1 0.0
O4 O-2 0.2299 0.1392 0.2243 1 0.0
As1 As+5 0.2475 0.2551 0 1 0.0
O3 O-2 0.1012 0.3932 0 1 0.0
